data_1519884
loop_
_publ_author_name
'Huth, Susanne L.'
'Threlfall, Terry L.'
'Hursthouse, Michael B.'

_publ_section_title
;
 N,N'-bis(3-Fluorophenyl)urea
;
_journal_name_full 'Crystal Structure Report Archive'
_journal_page_first 686
_journal_year 2008
_chemical_formula_sum 'C13 H10 F2 N2 O'
_chemical_formula_weight 248.23
_chemical_name_systematic
;
N,N'-bis(3-Fluorophenyl)urea
;
_space_group_IT_number 15
_symmetry_cell_setting monoclinic
_symmetry_space_group_name_Hall '-C 2yc'
_symmetry_space_group_name_H-M 'C 1 2/c 1'
_atom_sites_solution_hydrogens geom
_atom_sites_solution_primary direct
_atom_sites_solution_secondary difmap
_cell_angle_alpha 90.00
_cell_angle_beta 109.300(2)
_cell_angle_gamma 90.00
_cell_formula_units_Z 8
_cell_length_a 20.7183(7)
_cell_length_b 12.6104(5)
_cell_length_c 9.1726(3)
_cell_measurement_reflns_used 14167
_cell_measurement_temperature 120(2)
_cell_measurement_theta_max 27.48
_cell_measurement_theta_min 2.91
_cell_volume 2261.81(14)
_computing_cell_refinement 'DENZO (Otwinowski & Minor, 1997) & COLLECT (Hooft, R.W.W., 1998)'
_computing_data_collection 'COLLECT (Hooft, R.W.W., 1998)'
_computing_data_reduction 'DENZO (Otwinowski & Minor, 1997) & COLLECT (Hooft, R.W.W., 1998)'
_computing_structure_refinement 'SHELXL-97 (Sheldrick, 1997)'
_computing_structure_solution 'SHELXS-97 (Sheldrick, 1997)'
_diffrn_ambient_temperature 120(2)
_diffrn_measured_fraction_theta_full 0.997
_diffrn_measured_fraction_theta_max 0.997
_diffrn_measurement_device_type 'Bruker-Nonius APEX II CCD camera on \k-goniostat'
_diffrn_measurement_method '\f & \w scans'
_diffrn_radiation_monochromator '10cm confocal mirrors'
_diffrn_radiation_source 'Bruker-Nonius FR591 rotating anode'
_diffrn_radiation_type MoK\a
_diffrn_radiation_wavelength 0.71073
_diffrn_reflns_av_R_equivalents 0.0516
_diffrn_reflns_av_sigmaI/netI 0.0416
_diffrn_reflns_limit_h_max 26
_diffrn_reflns_limit_h_min -25
_diffrn_reflns_limit_k_max 16
_diffrn_reflns_limit_k_min -16
_diffrn_reflns_limit_l_max 11
_diffrn_reflns_limit_l_min -11
_diffrn_reflns_number 13299
_diffrn_reflns_theta_full 27.49
_diffrn_reflns_theta_max 27.49
_diffrn_reflns_theta_min 3.23
_exptl_absorpt_coefficient_mu 0.117
_exptl_absorpt_correction_T_max 0.9977
_exptl_absorpt_correction_T_min 0.9702
_exptl_absorpt_correction_type multi-scan
_exptl_absorpt_process_details 'SADABS 2007/2 (Sheldrick, G.M., 2007)'
_exptl_crystal_colour colourless
_exptl_crystal_density_diffrn 1.458
_exptl_crystal_density_method 'not measured'
_exptl_crystal_description 'cut lath'
_exptl_crystal_F_000 1024
_exptl_crystal_size_max 0.26
_exptl_crystal_size_mid 0.08
_exptl_crystal_size_min 0.02
_refine_diff_density_max 0.245
_refine_diff_density_min -0.226
_refine_diff_density_rms 0.054
_refine_ls_extinction_method none
_refine_ls_goodness_of_fit_ref 1.107
_refine_ls_hydrogen_treatment mixed
_refine_ls_matrix_type full
_refine_ls_number_parameters 199
_refine_ls_number_reflns 2586
_refine_ls_number_restraints 17
_refine_ls_restrained_S_all 1.105
_refine_ls_R_factor_all 0.0835
_refine_ls_R_factor_gt 0.0595
_refine_ls_shift/su_max 0.011
_refine_ls_shift/su_mean 0.001
_refine_ls_structure_factor_coef Fsqd
_refine_ls_weighting_details 'calc w=1/[\s^2^(Fo^2^)+(0.0237P)^2^+5.0658P] where P=(Fo^2^+2Fc^2^)/3'
_refine_ls_weighting_scheme calc
_refine_ls_wR_factor_gt 0.1137
_refine_ls_wR_factor_ref 0.1270
_reflns_number_gt 1993
_reflns_number_total 2586
_reflns_threshold_expression >2sigma(I)
_cod_data_source_file eCrystal-686.cif
_cod_data_source_block 2008lsh115
_cod_depositor_comments
;
Citation :
Huth, Susanne L. and Threlfall, Terry L. and Hursthouse, Michael B. (2008) 
University of Southampton, Crystal Structure Report Archive. 
(doi:10.5258/ecrystals/686)

More at:
http://ecrystals.chem.soton.ac.uk/686/

The following automatic conversions were performed:

'_symmetry_cell_setting' value 'Monoclinic' changed to 'monoclinic'
according to the built-in table from CIF Core dictionary named
'cif_core.dic' version 2.4.1 from 2010-06-29.

Automatic conversion script
Id: cif_fix_values 3392 2015-05-12 13:50:21Z andrius 
;
_cod_original_sg_symbol_H-M C2/c
_cod_database_code 1519884

loop_
_symmetry_equiv_pos_as_xyz
'x, y, z'
'-x, y, -z+1/2'
'x+1/2, y+1/2, z'
'-x+1/2, y+1/2, -z+1/2'
'-x, -y, -z'
'x, -y, z-1/2'
'-x+1/2, -y+1/2, -z'
'x+1/2, -y+1/2, z-1/2'

loop_
_atom_site_label
_atom_site_type_symbol
_atom_site_fract_x
_atom_site_fract_y
_atom_site_fract_z
_atom_site_U_iso_or_equiv
_atom_site_adp_type
_atom_site_occupancy
_atom_site_symmetry_multiplicity
_atom_site_calc_flag
_atom_site_refinement_flags
_atom_site_disorder_assembly
_atom_site_disorder_group
C7 C 0.12575(10) 0.98648(17) 0.2253(2) 0.0224(4) Uani 1 1 d . A .
C8 C 0.07239(10) 1.16365(17) 0.1845(2) 0.0243(4) Uani 1 1 d . A .
C9 C 0.08852(12) 1.26324(18) 0.2508(2) 0.0297(5) Uani 1 1 d . . .
H9 H 0.1194 1.2711 0.3530 0.036 Uiso 1 1 calc R . .
C10 C 0.05861(13) 1.35044(18) 0.1646(3) 0.0362(6) Uani 1 1 d . . .
C11 C 0.01380(13) 1.3439(2) 0.0159(3) 0.0371(6) Uani 1 1 d . . .
H11 H -0.0060 1.4057 -0.0405 0.045 Uiso 1 1 calc R . .
C12 C -0.00122(12) 1.24445(19) -0.0483(3) 0.0329(5) Uani 1 1 d . . .
H12 H -0.0317 1.2375 -0.1511 0.040 Uiso 1 1 calc R . .
C13 C 0.02734(11) 1.15415(18) 0.0343(2) 0.0284(5) Uani 1 1 d . . .
H13 H 0.0162 1.0861 -0.0115 0.034 Uiso 1 1 calc R . .
N1 N 0.14831(10) 0.90955(15) 0.3347(2) 0.0255(4) Uani 1 1 d D . .
N2 N 0.10028(10) 1.07341(15) 0.2759(2) 0.0264(4) Uani 1 1 d D . .
O1 O 0.12757(8) 0.97857(12) 0.09258(15) 0.0269(3) Uani 1 1 d . . .
C1A C 0.1723(3) 0.8062(5) 0.3164(9) 0.0206(11) Uani 0.800(4) 1 d PD A 1
C2A C 0.1991(5) 0.7787(7) 0.2008(11) 0.0273(11) Uani 0.800(4) 1 d PD A 1
H2A H 0.2061 0.8302 0.1319 0.033 Uiso 0.800(4) 1 calc PR A 1
C3A C 0.2152(3) 0.6718(3) 0.1907(7) 0.0282(10) Uani 0.800(4) 1 d PD A 1
C4A C 0.2089(4) 0.5948(4) 0.2899(10) 0.0293(10) Uani 0.800(4) 1 d PD A 1
H4A H 0.2217 0.5235 0.2806 0.035 Uiso 0.800(4) 1 calc PR A 1
C5A C 0.1826(4) 0.6254(5) 0.4055(8) 0.0283(10) Uani 0.800(4) 1 d PD A 1
H5A H 0.1765 0.5739 0.4754 0.034 Uiso 0.800(4) 1 calc PR A 1
C6A C 0.1654(4) 0.7292(5) 0.4192(8) 0.0244(11) Uani 0.800(4) 1 d PD A 1
H6A H 0.1486 0.7488 0.5000 0.029 Uiso 0.800(4) 1 calc PR A 1
F1A F 0.24117(10) 0.64724(15) 0.0759(2) 0.0438(6) Uani 0.800(4) 1 d PD A 1
C1B C 0.1607(18) 0.805(2) 0.302(4) 0.0206(11) Uani 0.200(4) 1 d PD A 2
C2B C 0.159(2) 0.724(2) 0.403(4) 0.0273(11) Uani 0.200(4) 1 d PD A 2
H2B H 0.1374 0.7338 0.4780 0.033 Uiso 0.200(4) 1 calc PR A 2
C3B C 0.1915(19) 0.627(2) 0.392(4) 0.0282(10) Uani 0.200(4) 1 d PD A 2
C4B C 0.2194(19) 0.608(2) 0.281(4) 0.0293(10) Uani 0.200(4) 1 d PD A 2
H4B H 0.2359 0.5398 0.2665 0.035 Uiso 0.200(4) 1 calc PR A 2
C5B C 0.2227(15) 0.6933(19) 0.187(3) 0.0283(10) Uani 0.200(4) 1 d PD A 2
H5B H 0.2478 0.6852 0.1178 0.034 Uiso 0.200(4) 1 calc PR A 2
C6B C 0.192(2) 0.788(3) 0.191(5) 0.0244(11) Uani 0.200(4) 1 d PD A 2
H6B H 0.1915 0.8413 0.1179 0.029 Uiso 0.200(4) 1 calc PR A 2
F1B F 0.1819(4) 0.5558(6) 0.4954(9) 0.049(3) Uani 0.200(4) 1 d PD A 2
F2 F 0.07388(9) 1.44741(12) 0.23117(19) 0.0560(5) Uani 1 1 d . . .
H2N H 0.1072(12) 1.0790(19) 0.374(2) 0.033(7) Uiso 1 1 d D . .
H1N H 0.1436(14) 0.924(2) 0.424(2) 0.044(8) Uiso 1 1 d D . .

loop_
_atom_site_aniso_label
_atom_site_aniso_U_11
_atom_site_aniso_U_22
_atom_site_aniso_U_33
_atom_site_aniso_U_23
_atom_site_aniso_U_13
_atom_site_aniso_U_12
C7 0.0225(10) 0.0263(11) 0.0179(9) 0.0007(8) 0.0062(8) -0.0041(8)
C8 0.0253(10) 0.0257(11) 0.0228(10) 0.0042(8) 0.0094(8) 0.0007(9)
C9 0.0314(11) 0.0303(12) 0.0241(11) -0.0005(9) 0.0050(9) 0.0003(9)
C10 0.0428(14) 0.0232(12) 0.0403(14) -0.0016(10) 0.0106(11) -0.0008(10)
C11 0.0388(13) 0.0302(13) 0.0361(13) 0.0104(10) 0.0041(10) 0.0044(10)
C12 0.0300(12) 0.0379(13) 0.0266(11) 0.0063(10) 0.0037(9) -0.0019(10)
C13 0.0285(11) 0.0287(12) 0.0257(11) 0.0021(9) 0.0057(9) -0.0042(9)
N1 0.0346(10) 0.0270(10) 0.0161(8) 0.0012(7) 0.0099(7) 0.0052(8)
N2 0.0364(10) 0.0280(10) 0.0159(8) 0.0026(7) 0.0103(7) 0.0048(8)
O1 0.0371(9) 0.0285(8) 0.0161(7) -0.0005(6) 0.0101(6) -0.0022(7)
C1A 0.014(3) 0.0263(11) 0.017(2) -0.0011(11) 0.000(2) 0.0013(15)
C2A 0.025(3) 0.034(3) 0.024(2) 0.0018(15) 0.009(2) 0.0080(16)
C3A 0.028(2) 0.032(3) 0.0269(15) -0.006(2) 0.0129(13) 0.0037(19)
C4A 0.026(3) 0.0249(19) 0.0359(17) -0.0010(15) 0.0089(15) 0.0021(18)
C5A 0.024(3) 0.0326(15) 0.027(2) 0.0057(14) 0.0070(13) 0.0015(15)
C6A 0.025(2) 0.0280(17) 0.017(2) -0.0001(14) 0.0023(18) 0.0010(14)
F1A 0.0550(12) 0.0458(12) 0.0410(11) -0.0040(8) 0.0299(9) 0.0136(9)
C1B 0.014(3) 0.0263(11) 0.017(2) -0.0011(11) 0.000(2) 0.0013(15)
C2B 0.025(3) 0.034(3) 0.024(2) 0.0018(15) 0.009(2) 0.0080(16)
C3B 0.028(2) 0.032(3) 0.0269(15) -0.006(2) 0.0129(13) 0.0037(19)
C4B 0.026(3) 0.0249(19) 0.0359(17) -0.0010(15) 0.0089(15) 0.0021(18)
C5B 0.024(3) 0.0326(15) 0.027(2) 0.0057(14) 0.0070(13) 0.0015(15)
C6B 0.025(2) 0.0280(17) 0.017(2) -0.0001(14) 0.0023(18) 0.0010(14)
F1B 0.063(5) 0.030(4) 0.051(5) 0.016(3) 0.016(4) 0.011(4)
F2 0.0714(12) 0.0262(8) 0.0546(10) -0.0021(7) -0.0004(8) 0.0003(7)

loop_
_atom_type_symbol
_atom_type_description
_atom_type_scat_dispersion_real
_atom_type_scat_dispersion_imag
_atom_type_scat_source
C C 0.0033 0.0016 'International Tables Vol C Tables 4.2.6.8 and 6.1.1.4'
H H 0.0000 0.0000 'International Tables Vol C Tables 4.2.6.8 and 6.1.1.4'
N N 0.0061 0.0033 'International Tables Vol C Tables 4.2.6.8 and 6.1.1.4'
O O 0.0106 0.0060 'International Tables Vol C Tables 4.2.6.8 and 6.1.1.4'
F F 0.0171 0.0103 'International Tables Vol C Tables 4.2.6.8 and 6.1.1.4'

loop_
_geom_angle_atom_site_label_1
_geom_angle_atom_site_label_2
_geom_angle_atom_site_label_3
_geom_angle
_geom_angle_site_symmetry_1
_geom_angle_site_symmetry_3
O1 C7 N1 123.64(19) . .
O1 C7 N2 122.85(19) . .
N1 C7 N2 113.51(17) . .
C9 C8 C13 119.8(2) . .
C9 C8 N2 118.41(19) . .
C13 C8 N2 121.69(19) . .
C10 C9 C8 118.3(2) . .
C10 C9 H9 120.8 . .
C8 C9 H9 120.8 . .
F2 C10 C11 118.7(2) . .
F2 C10 C9 117.9(2) . .
C11 C10 C9 123.3(2) . .
C10 C11 C12 117.5(2) . .
C10 C11 H11 121.3 . .
C12 C11 H11 121.3 . .
C11 C12 C13 121.3(2) . .
C11 C12 H12 119.4 . .
C13 C12 H12 119.4 . .
C12 C13 C8 119.7(2) . .
C12 C13 H13 120.1 . .
C8 C13 H13 120.1 . .
C7 N1 C1B 123.7(15) . .
C7 N1 C1A 127.8(4) . .
C1B N1 C1A 9.4(18) . .
C7 N1 H1N 114.9(18) . .
C1B N1 H1N 119(2) . .
C1A N1 H1N 117.1(18) . .
C7 N2 C8 124.91(17) . .
C7 N2 H2N 118.0(17) . .
C8 N2 H2N 116.4(17) . .
C2A C1A C6A 119.8(5) . .
C2A C1A N1 124.1(6) . .
C6A C1A N1 116.0(6) . .
C1A C2A C3A 117.0(6) . .
C1A C2A H2A 121.5 . .
C3A C2A H2A 121.5 . .
F1A C3A C4A 120.0(4) . .
F1A C3A C2A 115.7(5) . .
C4A C3A C2A 124.3(5) . .
C3A C4A C5A 117.1(4) . .
C3A C4A H4A 121.4 . .
C5A C4A H4A 121.4 . .
C6A C5A C4A 120.7(5) . .
C6A C5A H5A 119.6 . .
C4A C5A H5A 119.6 . .
C5A C6A C1A 121.0(5) . .
C5A C6A H6A 119.5 . .
C1A C6A H6A 119.5 . .
C2B C1B N1 120(3) . .
C2B C1B C6B 119.2(19) . .
N1 C1B C6B 118(3) . .
C1B C2B C3B 119(2) . .
C1B C2B H2B 120.7 . .
C3B C2B H2B 120.7 . .
C4B C3B F1B 127.7(19) . .
C4B C3B C2B 122.1(19) . .
F1B C3B C2B 109.8(19) . .
C3B C4B C5B 116.9(17) . .
C3B C4B H4B 121.5 . .
C5B C4B H4B 121.5 . .
C6B C5B C4B 123(2) . .
C6B C5B H5B 118.5 . .
C4B C5B H5B 118.5 . .
C5B C6B C1B 120(2) . .
C5B C6B H6B 120.2 . .
C1B C6B H6B 120.2 . .

loop_
_geom_bond_atom_site_label_1
_geom_bond_atom_site_label_2
_geom_bond_distance
_geom_bond_site_symmetry_2
C7 O1 1.234(2) .
C7 N1 1.363(3) .
C7 N2 1.363(3) .
C8 C9 1.387(3) .
C8 C13 1.390(3) .
C8 N2 1.418(3) .
C9 C10 1.376(3) .
C9 H9 0.9500 .
C10 F2 1.357(3) .
C10 C11 1.376(3) .
C11 C12 1.377(3) .
C11 H11 0.9500 .
C12 C13 1.387(3) .
C12 H12 0.9500 .
C13 H13 0.9500 .
N1 C1B 1.39(3) .
N1 C1A 1.425(6) .
N1 H1N 0.875(17) .
N2 H2N 0.867(16) .
C1A C2A 1.393(6) .
C1A C6A 1.394(6) .
C2A C3A 1.398(7) .
C2A H2A 0.9500 .
C3A F1A 1.367(6) .
C3A C4A 1.367(6) .
C4A C5A 1.398(6) .
C4A H4A 0.9500 .
C5A C6A 1.373(6) .
C5A H5A 0.9500 .
C6A H6A 0.9500 .
C1B C2B 1.39(2) .
C1B C6B 1.39(2) .
C2B C3B 1.42(2) .
C2B H2B 0.9500 .
C3B C4B 1.351(19) .
C3B F1B 1.363(18) .
C4B C5B 1.391(18) .
C4B H4B 0.9500 .
C5B C6B 1.355(19) .
C5B H5B 0.9500 .
C6B H6B 0.9500 .

loop_
_geom_hbond_atom_site_label_D
_geom_hbond_atom_site_label_H
_geom_hbond_atom_site_label_A
_geom_hbond_distance_DH
_geom_hbond_distance_HA
_geom_hbond_distance_DA
_geom_hbond_angle_DHA
_geom_hbond_site_symmetry_A
N2 H2N O1 0.867(16) 2.041(18) 2.847(2) 154(2) 6_576
N1 H1N O1 0.875(17) 2.085(19) 2.906(2) 156(2) 6_576
